data_7022935
loop_
_publ_author_name
'Wannarit, Nanthawat'
'Roubeau, Olivier'
'Youngme, Sujittra'
'Teat, Simon J.'
'Gamez, Patrick'

_publ_section_title
;
 Influence of supramolecular bonding contacts on the spin crossover
 behaviour of iron(II) complexes from 2,2'-dipyridylamino/s-triazine
 ligands.
;
_journal_issue 19
_journal_name_full 'Dalton transactions (Cambridge, England : 2003)'
_journal_page_first 7120
_journal_page_last 7130
_journal_paper_doi 10.1039/c3dt50326g
_journal_volume 42
_journal_year 2013
_chemical_formula_moiety 'C52 H36 Fe N14 O4 S2, 2(C H2 Cl2)'
_chemical_formula_sum 'C54 H40 Cl4 Fe N14 O4 S2'
_chemical_formula_weight 1210.77
_chemical_name_systematic
;
?
;
_space_group_IT_number 2
_symmetry_cell_setting triclinic
_symmetry_space_group_name_Hall '-P 1'
_symmetry_space_group_name_H-M 'P -1'
_atom_sites_solution_hydrogens geom
_atom_sites_solution_primary direct
_atom_sites_solution_secondary difmap
_audit_creation_method SHELXL-97
_cell_angle_alpha 86.033(2)
_cell_angle_beta 80.447(2)
_cell_angle_gamma 69.556(2)
_cell_formula_units_Z 1
_cell_length_a 10.3010(14)
_cell_length_b 11.0444(15)
_cell_length_c 13.2848(18)
_cell_measurement_reflns_used 3026
_cell_measurement_temperature 300(2)
_cell_measurement_theta_max 29.24
_cell_measurement_theta_min 3.28
_cell_volume 1396.5(3)
_computing_cell_refinement 'Bruker SAINT v7.68a'
_computing_data_collection 'Bruker APEX 2'
_computing_data_reduction 'Bruker SAINT v7.68a'
_computing_structure_refinement 'SHELXL-97 (Sheldrick, 2008)'
_computing_structure_solution 'SIR97 (Altomare, 1999)'
_diffrn_ambient_temperature 300(2)
_diffrn_measured_fraction_theta_full 0.984
_diffrn_measured_fraction_theta_max 0.984
_diffrn_measurement_device_type 'Bruker APEX II CCD diffractometer'
_diffrn_measurement_method '\w rotation with narrow frames'
_diffrn_radiation_monochromator 'silicon 111'
_diffrn_radiation_source 'Advanced Light Source station 11.3.1'
_diffrn_radiation_type synchrotron
_diffrn_radiation_wavelength 0.77490
_diffrn_reflns_av_R_equivalents 0.0531
_diffrn_reflns_av_sigmaI/netI 0.0825
_diffrn_reflns_limit_h_max 12
_diffrn_reflns_limit_h_min -12
_diffrn_reflns_limit_k_max 13
_diffrn_reflns_limit_k_min -13
_diffrn_reflns_limit_l_max 16
_diffrn_reflns_limit_l_min -16
_diffrn_reflns_number 11351
_diffrn_reflns_theta_full 28.97
_diffrn_reflns_theta_max 28.97
_diffrn_reflns_theta_min 2.86
_exptl_absorpt_coefficient_mu 0.749
_exptl_absorpt_correction_T_max 0.97
_exptl_absorpt_correction_T_min 0.94
_exptl_absorpt_correction_type multi-scan
_exptl_absorpt_process_details 'SADABS Bruker AXS Madison WI US'
_exptl_crystal_colour yellow
_exptl_crystal_density_diffrn 1.440
_exptl_crystal_density_method 'not measured'
_exptl_crystal_description block
_exptl_crystal_F_000 620
_exptl_crystal_size_max 0.08
_exptl_crystal_size_mid 0.06
_exptl_crystal_size_min 0.04
_refine_diff_density_max 1.304
_refine_diff_density_min -0.711
_refine_diff_density_rms 0.117
_refine_ls_extinction_method none
_refine_ls_goodness_of_fit_ref 1.051
_refine_ls_hydrogen_treatment constr
_refine_ls_matrix_type full
_refine_ls_number_parameters 358
_refine_ls_number_reflns 5637
_refine_ls_number_restraints 52
_refine_ls_restrained_S_all 1.068
_refine_ls_R_factor_all 0.1071
_refine_ls_R_factor_gt 0.0918
_refine_ls_shift/su_max 0.000
_refine_ls_shift/su_mean 0.000
_refine_ls_structure_factor_coef Fsqd
_refine_ls_weighting_details 'calc w=1/[\s^2^(Fo^2^)+(0.1940P)^2^+0.0000P] where P=(Fo^2^+2Fc^2^)/3'
_refine_ls_weighting_scheme calc
_refine_ls_wR_factor_gt 0.2586
_refine_ls_wR_factor_ref 0.2813
_reflns_number_gt 4130
_reflns_number_total 5637
_reflns_threshold_expression >2sigma(I)
_cod_data_source_file c3dt50326g.txt
_cod_data_source_block 14ch2cl2300ka
_cod_original_sg_symbol_H-M P-1
_cod_database_code 7022935

loop_
_symmetry_equiv_pos_as_xyz
'x, y, z'
'-x, -y, -z'

loop_
_atom_site_label
_atom_site_type_symbol
_atom_site_fract_x
_atom_site_fract_y
_atom_site_fract_z
_atom_site_U_iso_or_equiv
_atom_site_adp_type
_atom_site_occupancy
_atom_site_symmetry_multiplicity
_atom_site_calc_flag
_atom_site_refinement_flags
Fe1 Fe 0.5000 0.5000 0.5000 0.0409(3) Uani 1 2 d S
S1 S 0.39777(15) 0.18532(14) 0.31995(11) 0.0749(4) Uani 1 1 d .
O1 O 0.2086(3) 0.8892(3) 0.9068(3) 0.0610(8) Uani 1 1 d .
O2 O 0.6347(3) 0.5974(3) 0.9377(2) 0.0529(7) Uani 1 1 d .
N1 N 0.4593(4) 0.3682(4) 0.4172(3) 0.0572(9) Uani 1 1 d .
N2 N 0.2791(3) 0.5592(3) 0.5757(2) 0.0486(8) Uani 1 1 d .
N3 N 0.5308(4) 0.3573(3) 0.6261(2) 0.0466(7) Uani 1 1 d .
N4 N 0.3590(3) 0.5137(3) 0.7341(2) 0.0392(7) Uani 1 1 d .
N5 N 0.2821(3) 0.7089(3) 0.8168(2) 0.0454(7) Uani 1 1 d .
N6 N 0.4992(3) 0.5475(3) 0.8380(2) 0.0415(7) Uani 1 1 d .
N7 N 0.4227(3) 0.7412(3) 0.9299(2) 0.0463(7) Uani 1 1 d .
C1 C 0.4317(4) 0.2935(4) 0.3783(3) 0.0495(9) Uani 1 1 d .
C3 C 0.1731(5) 0.5953(5) 0.5203(4) 0.0655(12) Uani 1 1 d .
H3A H 0.1954 0.5947 0.4496 0.079 Uiso 1 1 calc R
C4 C 0.0366(5) 0.6322(6) 0.5614(4) 0.0695(13) Uani 1 1 d .
H4A H -0.0331 0.6574 0.5200 0.083 Uiso 1 1 calc R
C5 C 0.0032(5) 0.6318(6) 0.6655(4) 0.0755(15) Uani 1 1 d .
H5A H -0.0901 0.6594 0.6962 0.091 Uiso 1 1 calc R
C6 C 0.1094(4) 0.5899(5) 0.7244(3) 0.0599(11) Uani 1 1 d .
H6A H 0.0892 0.5843 0.7951 0.072 Uiso 1 1 calc R
C7 C 0.2454(4) 0.5569(4) 0.6762(3) 0.0416(8) Uani 1 1 d .
C8 C 0.6212(5) 0.2362(4) 0.6099(4) 0.0606(11) Uani 1 1 d .
H8A H 0.6696 0.2137 0.5445 0.073 Uiso 1 1 calc R
C9 C 0.6448(5) 0.1450(4) 0.6858(4) 0.0654(12) Uani 1 1 d .
H9A H 0.7090 0.0623 0.6725 0.079 Uiso 1 1 calc R
C10 C 0.5719(5) 0.1774(4) 0.7827(4) 0.0625(11) Uani 1 1 d .
H10A H 0.5882 0.1180 0.8364 0.075 Uiso 1 1 calc R
C11 C 0.4752(5) 0.2987(4) 0.7979(3) 0.0526(9) Uani 1 1 d .
H11A H 0.4213 0.3222 0.8616 0.063 Uiso 1 1 calc R
C12 C 0.4590(4) 0.3851(3) 0.7181(3) 0.0407(8) Uani 1 1 d .
C13 C 0.3789(4) 0.5946(3) 0.7984(2) 0.0370(7) Uani 1 1 d .
C14 C 0.3105(4) 0.7746(4) 0.8842(3) 0.0448(8) Uani 1 1 d .
C15 C 0.5142(4) 0.6284(4) 0.8985(3) 0.0407(8) Uani 1 1 d .
C16 C 0.2246(4) 0.9702(4) 0.9772(3) 0.0502(9) Uani 1 1 d .
C17 C 0.1340(4) 0.9919(4) 1.0668(4) 0.0571(10) Uani 1 1 d .
H17A H 0.0713 0.9475 1.0829 0.069 Uiso 1 1 calc R
C18 C 0.1374(5) 1.0818(5) 1.1338(3) 0.0619(11) Uani 1 1 d .
H18A H 0.0768 1.0983 1.1954 0.074 Uiso 1 1 calc R
C19 C 0.2319(5) 1.1466(4) 1.1077(4) 0.0601(11) Uani 1 1 d .
H19A H 0.2333 1.2083 1.1514 0.072 Uiso 1 1 calc R
C20 C 0.3231(5) 1.1204(4) 1.0181(4) 0.0601(11) Uani 1 1 d .
H20A H 0.3886 1.1619 1.0022 0.072 Uiso 1 1 calc R
C21 C 0.3182(5) 1.0326(4) 0.9515(4) 0.0577(10) Uani 1 1 d .
H21A H 0.3782 1.0163 0.8896 0.069 Uiso 1 1 calc R
C22 C 0.7542(4) 0.4943(4) 0.9047(3) 0.0509(9) Uani 1 1 d .
C23 C 0.7936(6) 0.4475(7) 0.8056(5) 0.096(2) Uani 1 1 d U
H23A H 0.7355 0.4808 0.7563 0.115 Uiso 1 1 calc R
C24 C 0.9210(6) 0.3506(8) 0.7826(6) 0.104(2) Uani 1 1 d U
H24A H 0.9507 0.3200 0.7162 0.125 Uiso 1 1 calc R
C25 C 1.0041(7) 0.2989(7) 0.8547(6) 0.1022(19) Uani 1 1 d U
H25A H 1.0875 0.2303 0.8390 0.123 Uiso 1 1 calc R
C26 C 0.9650(7) 0.3475(8) 0.9492(6) 0.114(2) Uani 1 1 d U
H26A H 1.0245 0.3142 0.9976 0.136 Uiso 1 1 calc R
C27 C 0.8386(6) 0.4458(7) 0.9768(4) 0.0916(19) Uani 1 1 d U
H27A H 0.8124 0.4778 1.0428 0.110 Uiso 1 1 calc R
Cl2 Cl 0.7327(3) 0.8080(4) 0.3719(3) 0.1864(14) Uani 1 1 d U
Cl1 Cl 0.8751(4) 0.9783(4) 0.4132(4) 0.2261(19) Uani 1 1 d U
C28 C 0.7186(12) 0.9445(13) 0.4148(9) 0.169(3) Uani 1 1 d U
H28A H 0.6712 0.9509 0.4847 0.202 Uiso 1 1 calc R
H28B H 0.6582 1.0117 0.3756 0.202 Uiso 1 1 calc R

loop_
_atom_site_aniso_label
_atom_site_aniso_U_11
_atom_site_aniso_U_22
_atom_site_aniso_U_33
_atom_site_aniso_U_23
_atom_site_aniso_U_13
_atom_site_aniso_U_12
Fe1 0.0484(5) 0.0416(5) 0.0345(4) -0.0052(3) -0.0091(3) -0.0153(3)
S1 0.0852(9) 0.0715(9) 0.0847(9) -0.0192(7) -0.0263(7) -0.0383(7)
O1 0.0443(15) 0.0550(17) 0.080(2) -0.0332(15) -0.0201(14) -0.0013(13)
O2 0.0484(15) 0.0554(17) 0.0548(16) -0.0168(13) -0.0192(12) -0.0095(12)
N1 0.076(2) 0.060(2) 0.0454(18) -0.0098(16) -0.0094(17) -0.0336(19)
N2 0.0487(17) 0.058(2) 0.0421(17) -0.0044(14) -0.0149(13) -0.0178(15)
N3 0.0562(18) 0.0365(16) 0.0434(17) -0.0071(13) -0.0076(14) -0.0101(14)
N4 0.0447(15) 0.0392(16) 0.0344(14) -0.0066(12) -0.0098(12) -0.0122(13)
N5 0.0402(16) 0.0474(18) 0.0478(17) -0.0130(14) -0.0114(13) -0.0095(13)
N6 0.0435(16) 0.0405(16) 0.0392(15) -0.0063(12) -0.0100(12) -0.0100(13)
N7 0.0415(16) 0.0492(18) 0.0473(17) -0.0133(14) -0.0106(13) -0.0101(14)
C1 0.056(2) 0.054(2) 0.041(2) -0.0007(17) -0.0109(16) -0.0204(18)
C3 0.063(3) 0.079(3) 0.056(3) 0.001(2) -0.026(2) -0.019(2)
C4 0.050(2) 0.084(3) 0.074(3) -0.009(3) -0.027(2) -0.014(2)
C5 0.046(2) 0.099(4) 0.079(3) -0.029(3) -0.012(2) -0.015(2)
C6 0.046(2) 0.081(3) 0.051(2) -0.017(2) -0.0054(17) -0.017(2)
C7 0.0438(18) 0.0400(18) 0.0430(18) -0.0076(14) -0.0134(15) -0.0124(15)
C8 0.070(3) 0.044(2) 0.055(2) -0.0090(19) -0.001(2) -0.0062(19)
C9 0.069(3) 0.040(2) 0.075(3) -0.002(2) -0.011(2) -0.003(2)
C10 0.075(3) 0.047(2) 0.065(3) 0.012(2) -0.021(2) -0.017(2)
C11 0.064(2) 0.048(2) 0.044(2) 0.0011(17) -0.0075(17) -0.0176(19)
C12 0.0480(19) 0.0386(19) 0.0370(17) -0.0053(14) -0.0119(14) -0.0134(15)
C13 0.0412(17) 0.0386(18) 0.0321(16) -0.0046(13) -0.0051(13) -0.0143(14)
C14 0.0417(18) 0.043(2) 0.049(2) -0.0146(16) -0.0060(15) -0.0109(15)
C15 0.0405(17) 0.0447(19) 0.0387(18) -0.0053(14) -0.0119(14) -0.0135(15)
C16 0.0443(19) 0.040(2) 0.065(2) -0.0161(17) -0.0201(18) -0.0052(15)
C17 0.043(2) 0.057(3) 0.070(3) -0.007(2) -0.0113(19) -0.0117(18)
C18 0.056(2) 0.068(3) 0.052(2) -0.012(2) -0.0088(19) -0.008(2)
C19 0.066(3) 0.044(2) 0.069(3) -0.014(2) -0.031(2) -0.0055(19)
C20 0.061(2) 0.048(2) 0.077(3) -0.002(2) -0.022(2) -0.021(2)
C21 0.052(2) 0.058(3) 0.063(3) -0.013(2) -0.0096(19) -0.0149(19)
C22 0.0421(19) 0.051(2) 0.061(2) 0.0032(18) -0.0171(17) -0.0131(16)
C23 0.058(3) 0.122(5) 0.086(4) -0.045(3) -0.025(2) 0.009(3)
C24 0.062(3) 0.114(5) 0.115(4) -0.044(4) -0.018(3) 0.007(3)
C25 0.067(3) 0.086(4) 0.125(4) 0.004(3) -0.013(3) 0.008(3)
C26 0.079(3) 0.127(5) 0.091(3) 0.037(3) -0.023(3) 0.017(3)
C27 0.064(3) 0.123(5) 0.062(3) 0.019(3) -0.020(2) 0.000(3)
Cl2 0.142(2) 0.271(4) 0.165(3) -0.064(3) -0.0078(19) -0.090(3)
Cl1 0.182(3) 0.204(4) 0.296(5) -0.073(4) -0.016(3) -0.067(3)
C28 0.134(5) 0.205(6) 0.149(7) -0.030(6) -0.048(6) -0.017(5)

loop_
_atom_type_symbol
_atom_type_description
_atom_type_scat_dispersion_real
_atom_type_scat_dispersion_imag
_atom_type_scat_source
C C -0.0020 0.0020 'WCROMER Program in WinGX L.Kissel & R.H.Pratt Acta Cryst A46 170 1990'
H H 0.0000 0.0000 'WCROMER Program in WinGX L.Kissel & R.H.Pratt Acta Cryst A46 170 1990'
N N -0.0031 0.0040 'WCROMER Program in WinGX L.Kissel & R.H.Pratt Acta Cryst A46 170 1990'
O O -0.0041 0.0074 'WCROMER Program in WinGX L.Kissel & R.H.Pratt Acta Cryst A46 170 1990'
S S 0.1206 0.1480 'WCROMER Program in WinGX L.Kissel & R.H.Pratt Acta Cryst A46 170 1990'
Cl Cl 0.1408 0.1896 'WCROMER Program in WinGX L.Kissel & R.H.Pratt Acta Cryst A46 170 1990'
Fe Fe 0.2064 0.9930 'WCROMER Program in WinGX L.Kissel & R.H.Pratt Acta Cryst A46 170 1990'

loop_
_geom_angle_atom_site_label_1
_geom_angle_atom_site_label_2
_geom_angle_atom_site_label_3
_geom_angle
_geom_angle_site_symmetry_1
_geom_angle_site_symmetry_3
N1 Fe1 N1 180.00(13) . 2_666
N1 Fe1 N3 92.06(13) . 2_666
N1 Fe1 N3 87.94(13) 2_666 2_666
N1 Fe1 N3 87.94(13) . .
N1 Fe1 N3 92.06(13) 2_666 .
N3 Fe1 N3 179.999(1) 2_666 .
N1 Fe1 N2 88.12(14) . .
N1 Fe1 N2 91.88(14) 2_666 .
N3 Fe1 N2 97.58(12) 2_666 .
N3 Fe1 N2 82.42(12) . .
N1 Fe1 N2 91.88(14) . 2_666
N1 Fe1 N2 88.12(14) 2_666 2_666
N3 Fe1 N2 82.42(12) 2_666 2_666
N3 Fe1 N2 97.58(12) . 2_666
N2 Fe1 N2 180.0 . 2_666
C14 O1 C16 119.4(3) . .
C15 O2 C22 123.6(3) . .
C1 N1 Fe1 174.9(4) . .
C7 N2 C3 117.2(4) . .
C7 N2 Fe1 122.0(2) . .
C3 N2 Fe1 120.8(3) . .
C12 N3 C8 117.6(3) . .
C12 N3 Fe1 122.0(2) . .
C8 N3 Fe1 120.4(3) . .
C13 N4 C7 121.3(3) . .
C13 N4 C12 119.9(3) . .
C7 N4 C12 118.7(3) . .
C13 N5 C14 112.9(3) . .
C15 N6 C13 113.2(3) . .
C15 N7 C14 111.7(3) . .
N1 C1 S1 177.9(4) . .
N2 C3 C4 123.9(5) . .
N2 C3 H3A 118.1 . .
C4 C3 H3A 118.1 . .
C3 C4 C5 118.3(4) . .
C3 C4 H4A 120.8 . .
C5 C4 H4A 120.8 . .
C4 C5 C6 119.3(4) . .
C4 C5 H5A 120.4 . .
C6 C5 H5A 120.4 . .
C7 C6 C5 118.4(4) . .
C7 C6 H6A 120.8 . .
C5 C6 H6A 120.8 . .
N2 C7 C6 122.8(3) . .
N2 C7 N4 116.7(3) . .
C6 C7 N4 120.5(3) . .
N3 C8 C9 122.5(4) . .
N3 C8 H8A 118.7 . .
C9 C8 H8A 118.7 . .
C8 C9 C10 119.0(4) . .
C8 C9 H9A 120.5 . .
C10 C9 H9A 120.5 . .
C11 C10 C9 118.4(4) . .
C11 C10 H10A 120.8 . .
C9 C10 H10A 120.8 . .
C10 C11 C12 119.0(4) . .
C10 C11 H11A 120.5 . .
C12 C11 H11A 120.5 . .
N3 C12 C11 123.4(4) . .
N3 C12 N4 117.4(3) . .
C11 C12 N4 119.2(3) . .
N5 C13 N6 125.8(3) . .
N5 C13 N4 118.9(3) . .
N6 C13 N4 115.3(3) . .
N5 C14 N7 128.3(3) . .
N5 C14 O1 113.0(3) . .
N7 C14 O1 118.7(3) . .
N6 C15 N7 127.8(3) . .
N6 C15 O2 119.4(3) . .
N7 C15 O2 112.7(3) . .
C21 C16 C17 122.3(4) . .
C21 C16 O1 120.3(4) . .
C17 C16 O1 117.1(4) . .
C16 C17 C18 118.6(4) . .
C16 C17 H17A 120.7 . .
C18 C17 H17A 120.7 . .
C19 C18 C17 119.4(4) . .
C19 C18 H18A 120.3 . .
C17 C18 H18A 120.3 . .
C20 C19 C18 120.4(4) . .
C20 C19 H19A 119.8 . .
C18 C19 H19A 119.8 . .
C19 C20 C21 120.1(4) . .
C19 C20 H20A 120.0 . .
C21 C20 H20A 120.0 . .
C16 C21 C20 119.2(4) . .
C16 C21 H21A 120.4 . .
C20 C21 H21A 120.4 . .
C27 C22 O2 113.8(4) . .
C27 C22 C23 121.1(5) . .
O2 C22 C23 124.9(4) . .
C24 C23 C22 118.0(5) . .
C24 C23 H23A 121.0 . .
C22 C23 H23A 121.0 . .
C25 C24 C23 121.3(7) . .
C25 C24 H24A 119.4 . .
C23 C24 H24A 119.4 . .
C26 C25 C24 119.4(6) . .
C26 C25 H25A 120.3 . .
C24 C25 H25A 120.3 . .
C25 C26 C27 121.9(6) . .
C25 C26 H26A 119.0 . .
C27 C26 H26A 119.0 . .
C22 C27 C26 118.1(6) . .
C22 C27 H27A 120.9 . .
C26 C27 H27A 120.9 . .
Cl2 C28 Cl1 117.6(7) . .
Cl2 C28 H28A 107.9 . .
Cl1 C28 H28A 107.9 . .
Cl2 C28 H28B 107.9 . .
Cl1 C28 H28B 107.9 . .
H28A C28 H28B 107.2 . .

loop_
_geom_bond_atom_site_label_1
_geom_bond_atom_site_label_2
_geom_bond_distance
_geom_bond_site_symmetry_2
Fe1 N1 2.075(4) .
Fe1 N1 2.075(4) 2_666
Fe1 N3 2.203(3) 2_666
Fe1 N3 2.203(3) .
Fe1 N2 2.216(3) .
Fe1 N2 2.216(3) 2_666
S1 C1 1.631(4) .
O1 C14 1.347(5) .
O1 C16 1.405(5) .
O2 C15 1.350(4) .
O2 C22 1.384(5) .
N1 C1 1.140(5) .
N2 C7 1.324(5) .
N2 C3 1.347(5) .
N3 C12 1.314(5) .
N3 C8 1.344(5) .
N4 C13 1.364(4) .
N4 C7 1.430(4) .
N4 C12 1.440(5) .
N5 C13 1.316(5) .
N5 C14 1.319(5) .
N6 C15 1.306(5) .
N6 C13 1.346(4) .
N7 C15 1.318(5) .
N7 C14 1.321(5) .
C3 C4 1.348(7) .
C3 H3A 0.9300 .
C4 C5 1.369(7) .
C4 H4A 0.9300 .
C5 C6 1.380(7) .
C5 H5A 0.9300 .
C6 C7 1.373(6) .
C6 H6A 0.9300 .
C8 C9 1.364(7) .
C8 H8A 0.9300 .
C9 C10 1.380(7) .
C9 H9A 0.9300 .
C10 C11 1.366(6) .
C10 H10A 0.9300 .
C11 C12 1.368(5) .
C11 H11A 0.9300 .
C16 C21 1.358(6) .
C16 C17 1.364(6) .
C17 C18 1.391(6) .
C17 H17A 0.9300 .
C18 C19 1.386(7) .
C18 H18A 0.9300 .
C19 C20 1.367(7) .
C19 H19A 0.9300 .
C20 C21 1.376(6) .
C20 H20A 0.9300 .
C21 H21A 0.9300 .
C22 C27 1.356(6) .
C22 C23 1.392(7) .
C23 C24 1.376(8) .
C23 H23A 0.9300 .
C24 C25 1.353(10) .
C24 H24A 0.9300 .
C25 C26 1.342(10) .
C25 H25A 0.9300 .
C26 C27 1.384(9) .
C26 H26A 0.9300 .
C27 H27A 0.9300 .
Cl2 C28 1.598(12) .
Cl1 C28 1.774(13) .
C28 H28A 0.9700 .
C28 H28B 0.9700 .
